data_4037103
loop_
_publ_author_name
'Chapin, Brette M.'
'Metola, Pedro'
'Lynch, Vincent M.'
'Stanton, John F.'
'James, Tony D.'
'Anslyn, Eric V.'

_publ_section_title
;
 Structural and Thermodynamic Analysis of a Three-Component Assembly
 Forming ortho-Iminophenylboronate Esters.
;
_journal_issue 18
_journal_name_full 'The Journal of organic chemistry'
_journal_page_first 8319
_journal_page_last 8330
_journal_paper_doi 10.1021/acs.joc.6b01495
_journal_volume 81
_journal_year 2016
_chemical_formula_sum 'C20 H16 B N O2'
_chemical_formula_weight 313.15
_space_group_IT_number 1
_space_group_name_Hall 'P 1'
_space_group_name_H-M_alt 'P 1'
_atom_sites_solution_hydrogens geom
_atom_sites_solution_primary direct
_atom_sites_solution_secondary difmap
_audit_creation_method SHELXL-97
_cell_angle_alpha 99.202(12)
_cell_angle_beta 96.890(12)
_cell_angle_gamma 90.327(11)
_cell_formula_units_Z 4
_cell_length_a 9.2797(18)
_cell_length_b 10.762(2)
_cell_length_c 16.496(4)
_cell_measurement_temperature 153(2)
_cell_volume 1614.0(6)
_computing_structure_refinement 'SHELXL-97 (Sheldrick, 2008)'
_computing_structure_solution 'SHELXS-97 (Sheldrick, 2008)'
_diffrn_ambient_temperature 153(2)
_diffrn_measured_fraction_theta_full 0.997
_diffrn_measured_fraction_theta_max 0.997
_diffrn_radiation_monochromator graphite
_diffrn_radiation_source 'fine-focus sealed tube'
_diffrn_radiation_type MoK\a
_diffrn_radiation_wavelength 0.71073
_diffrn_reflns_av_R_equivalents 0.1315
_diffrn_reflns_av_sigmaI/netI 0.2294
_diffrn_reflns_limit_h_max 11
_diffrn_reflns_limit_h_min -11
_diffrn_reflns_limit_k_max 12
_diffrn_reflns_limit_k_min -12
_diffrn_reflns_limit_l_max 19
_diffrn_reflns_limit_l_min -19
_diffrn_reflns_number 28985
_diffrn_reflns_theta_full 25.00
_diffrn_reflns_theta_max 25.00
_diffrn_reflns_theta_min 2.21
_exptl_absorpt_coefficient_mu 0.082
_exptl_crystal_density_diffrn 1.289
_exptl_crystal_density_method 'not measured'
_exptl_crystal_F_000 656
_refine_diff_density_max 0.606
_refine_diff_density_min -0.403
_refine_diff_density_rms 0.096
_refine_ls_abs_structure_details 'Flack H D (1983), Acta Cryst. A39, 876-881'
_refine_ls_abs_structure_Flack 2(2)
_refine_ls_extinction_method none
_refine_ls_goodness_of_fit_ref 1.006
_refine_ls_hydrogen_treatment mixed
_refine_ls_matrix_type full
_refine_ls_number_parameters 865
_refine_ls_number_reflns 11089
_refine_ls_number_restraints 579
_refine_ls_restrained_S_all 0.995
_refine_ls_R_factor_all 0.2080
_refine_ls_R_factor_gt 0.1035
_refine_ls_shift/su_max 0.025
_refine_ls_shift/su_mean 0.004
_refine_ls_structure_factor_coef Fsqd
_refine_ls_weighting_details 'calc w=1/[\s^2^(Fo^2^)+(0.1411P)^2^+0.0000P] where P=(Fo^2^+2Fc^2^)/3'
_refine_ls_weighting_scheme calc
_refine_ls_wR_factor_gt 0.2246
_refine_ls_wR_factor_ref 0.2813
_reflns_number_gt 5530
_reflns_number_total 11089
_reflns_threshold_expression >2sigma(I)
_cod_data_source_file jo6b01495_si_002.cif
_cod_data_source_block shelxl
_cod_database_code 4037103

loop_
_symmetry_equiv_pos_as_xyz
'x, y, z'

loop_
_atom_site_label
_atom_site_type_symbol
_atom_site_fract_x
_atom_site_fract_y
_atom_site_fract_z
_atom_site_U_iso_or_equiv
_atom_site_adp_type
_atom_site_occupancy
_atom_site_symmetry_multiplicity
_atom_site_calc_flag
_atom_site_refinement_flags
C1 C 0.5324(9) -0.0379(7) 0.5261(5) 0.0189(19) Uani 1 1 d U
C2 C 0.4696(9) -0.1441(8) 0.4773(6) 0.031(2) Uani 1 1 d U
H2 H 0.3902 -0.1864 0.4933 0.037 Uiso 1 1 calc R
C3 C 0.5245(10) -0.1880(9) 0.4043(6) 0.033(2) Uani 1 1 d U
H3 H 0.4814 -0.2603 0.3688 0.039 Uiso 1 1 calc R
C4 C 0.6459(11) -0.1252(9) 0.3822(6) 0.036(2) Uani 1 1 d U
H4 H 0.6824 -0.1548 0.3314 0.043 Uiso 1 1 calc R
C5 C 0.7097(10) -0.0233(8) 0.4332(6) 0.033(2) Uani 1 1 d U
H5 H 0.7914 0.0179 0.4188 0.040 Uiso 1 1 calc R
C6 C 0.6550(9) 0.0194(8) 0.5059(5) 0.024(2) Uani 1 1 d U
C7 C 0.4793(9) 0.3260(8) 0.6753(6) 0.024(2) Uani 1 1 d U
H7 H 0.4193 0.3974 0.6795 0.029 Uiso 1 1 calc R
C8 C 0.5691(9) 0.2893(8) 0.7470(6) 0.022(2) Uani 1 1 d U
C9 C 0.5822(9) 0.3490(8) 0.8272(6) 0.030(2) Uani 1 1 d U
H9 H 0.5279 0.4215 0.8430 0.036 Uiso 1 1 calc R
C10 C 0.6769(11) 0.3002(10) 0.8844(7) 0.044(3) Uani 1 1 d U
H10 H 0.6910 0.3411 0.9403 0.053 Uiso 1 1 calc R
C11 C 0.7530(10) 0.1904(9) 0.8604(6) 0.034(2) Uani 1 1 d U
H11 H 0.8164 0.1568 0.9006 0.041 Uiso 1 1 calc R
C12 C 0.7368(9) 0.1313(8) 0.7799(6) 0.026(2) Uani 1 1 d U
H12 H 0.7899 0.0579 0.7645 0.031 Uiso 1 1 calc R
C13 C 0.6404(9) 0.1795(7) 0.7192(5) 0.024(2) Uani 1 1 d U
C14 C 0.4143(9) 0.2696(8) 0.5268(6) 0.028(2) Uani 1 1 d U
H14A H 0.3248 0.3172 0.5349 0.033 Uiso 1 1 calc R
H14B H 0.3856 0.1859 0.4942 0.033 Uiso 1 1 calc R
C15 C 0.5075(10) 0.3380(8) 0.4794(6) 0.029(2) Uani 1 1 d U
C16 C 0.5495(9) 0.4635(8) 0.5100(6) 0.029(2) Uani 1 1 d U
H16 H 0.5220 0.5031 0.5614 0.035 Uiso 1 1 calc R
C17 C 0.6320(10) 0.5308(8) 0.4650(6) 0.032(2) Uani 1 1 d U
H17 H 0.6609 0.6158 0.4862 0.038 Uiso 1 1 calc R
C18 C 0.6708(11) 0.4748(10) 0.3913(7) 0.043(3) Uani 1 1 d U
H18 H 0.7254 0.5213 0.3606 0.052 Uiso 1 1 calc R
C19 C 0.6317(11) 0.3520(10) 0.3610(6) 0.040(3) Uani 1 1 d U
H19 H 0.6597 0.3135 0.3095 0.049 Uiso 1 1 calc R
C20 C 0.5496(11) 0.2818(9) 0.4059(6) 0.039(3) Uani 1 1 d U
H20 H 0.5239 0.1961 0.3850 0.047 Uiso 1 1 calc R
C21 C 0.1573(9) 0.5754(8) 0.5022(5) 0.026(2) Uani 1 1 d U
C22 C 0.2120(10) 0.5807(8) 0.4299(5) 0.027(2) Uani 1 1 d U
H22 H 0.2939 0.5334 0.4155 0.033 Uiso 1 1 calc R
C23 C 0.1446(11) 0.6568(9) 0.3783(6) 0.036(2) Uani 1 1 d U
H23 H 0.1800 0.6613 0.3272 0.044 Uiso 1 1 calc R
C24 C 0.0250(12) 0.7279(10) 0.3995(6) 0.045(3) Uani 1 1 d U
H24 H -0.0191 0.7801 0.3628 0.054 Uiso 1 1 calc R
C25 C -0.0294(10) 0.7231(8) 0.4725(6) 0.031(2) Uani 1 1 d U
H25 H -0.1100 0.7720 0.4873 0.037 Uiso 1 1 calc R
C26 C 0.0356(9) 0.6455(7) 0.5239(5) 0.023(2) Uani 1 1 d U
C27 C -0.0212(9) 0.3551(8) 0.6737(6) 0.025(2) Uani 1 1 d U
H27 H -0.0827 0.2860 0.6777 0.030 Uiso 1 1 calc R
C28 C 0.0670(9) 0.4265(7) 0.7449(6) 0.021(2) Uani 1 1 d U
C29 C 0.0788(10) 0.4059(8) 0.8246(6) 0.031(2) Uani 1 1 d U
H29 H 0.0237 0.3399 0.8389 0.037 Uiso 1 1 calc R
C30 C 0.1700(11) 0.4803(9) 0.8837(6) 0.040(3) Uani 1 1 d U
H30 H 0.1819 0.4657 0.9394 0.048 Uiso 1 1 calc R
C31 C 0.2477(10) 0.5816(9) 0.8594(6) 0.035(2) Uani 1 1 d U
H31 H 0.3100 0.6364 0.8997 0.041 Uiso 1 1 calc R
C32 C 0.2327(10) 0.5992(8) 0.7797(6) 0.028(2) Uani 1 1 d U
H32 H 0.2882 0.6648 0.7651 0.034 Uiso 1 1 calc R
C33 C 0.1397(8) 0.5257(7) 0.7179(5) 0.021(2) Uani 1 1 d U
C34 C -0.0843(10) 0.3377(9) 0.5238(6) 0.033(2) Uani 1 1 d U
H34A H -0.1075 0.4050 0.4902 0.040 Uiso 1 1 calc R
H34B H -0.1768 0.2970 0.5312 0.040 Uiso 1 1 calc R
C35 C 0.0074(9) 0.2424(8) 0.4794(6) 0.029(2) Uani 1 1 d U
C36 C 0.0481(9) 0.1325(8) 0.5100(6) 0.027(2) Uani 1 1 d U
H36 H 0.0219 0.1194 0.5620 0.032 Uiso 1 1 calc R
C37 C 0.1242(10) 0.0446(8) 0.4665(6) 0.034(2) Uani 1 1 d U
H37 H 0.1508 -0.0295 0.4885 0.041 Uiso 1 1 calc R
C38 C 0.1638(11) 0.0597(10) 0.3918(7) 0.043(3) Uani 1 1 d U
H38 H 0.2132 -0.0050 0.3607 0.052 Uiso 1 1 calc R
C39 C 0.1309(11) 0.1712(10) 0.3615(7) 0.044(3) Uani 1 1 d U
H39 H 0.1617 0.1847 0.3107 0.053 Uiso 1 1 calc R
C40 C 0.0535(10) 0.2617(9) 0.4055(6) 0.036(2) Uani 1 1 d U
H40 H 0.0316 0.3379 0.3850 0.043 Uiso 1 1 calc R
C41 C 0.6411(9) 0.5889(8) 1.0434(6) 0.025(2) Uani 1 1 d U
C42 C 0.5935(9) 0.5122(7) 1.0914(5) 0.025(2) Uani 1 1 d U
H42 H 0.5075 0.4621 1.0739 0.030 Uiso 1 1 calc R
C43 C 0.6754(10) 0.5080(9) 1.1692(6) 0.036(2) Uani 1 1 d U
H43 H 0.6424 0.4575 1.2058 0.043 Uiso 1 1 calc R
C44 C 0.8052(10) 0.5785(8) 1.1916(6) 0.032(2) Uani 1 1 d U
H44 H 0.8630 0.5723 1.2423 0.038 Uiso 1 1 calc R
C45 C 0.8510(9) 0.6588(8) 1.1394(6) 0.028(2) Uani 1 1 d U
H45 H 0.9367 0.7099 1.1554 0.034 Uiso 1 1 calc R
C46 C 0.7692(9) 0.6613(8) 1.0655(6) 0.026(2) Uani 1 1 d U
C47 C 0.5253(9) 0.8759(8) 0.8909(6) 0.026(2) Uani 1 1 d U
H47 H 0.4608 0.9430 0.8850 0.031 Uiso 1 1 calc R
C48 C 0.5870(9) 0.8096(8) 0.8224(6) 0.024(2) Uani 1 1 d U
C49 C 0.5690(10) 0.8252(8) 0.7403(6) 0.032(2) Uani 1 1 d U
H49 H 0.5079 0.8890 0.7230 0.038 Uiso 1 1 calc R
C50 C 0.6388(11) 0.7493(9) 0.6843(6) 0.037(2) Uani 1 1 d U
H50 H 0.6305 0.7619 0.6283 0.045 Uiso 1 1 calc R
C51 C 0.7238(11) 0.6517(9) 0.7106(7) 0.040(3) Uani 1 1 d U
H51 H 0.7698 0.5966 0.6712 0.048 Uiso 1 1 calc R
C52 C 0.7416(10) 0.6344(9) 0.7923(6) 0.028(2) Uani 1 1 d U
H52 H 0.8032 0.5708 0.8093 0.034 Uiso 1 1 calc R
C53 C 0.6689(9) 0.7108(7) 0.8494(6) 0.023(2) Uani 1 1 d U
C54 C 0.5175(9) 0.8968(7) 1.0397(6) 0.025(2) Uani 1 1 d U
H54A H 0.5016 0.8293 1.0723 0.030 Uiso 1 1 calc R
H54B H 0.4244 0.9398 1.0303 0.030 Uiso 1 1 calc R
C55 C 0.6315(9) 0.9914(7) 1.0892(6) 0.022(2) Uani 1 1 d U
C56 C 0.6612(9) 1.0995(8) 1.0589(6) 0.028(2) Uani 1 1 d U
H56 H 0.6137 1.1127 1.0068 0.033 Uiso 1 1 calc R
C57 C 0.7603(10) 1.1896(8) 1.1042(6) 0.034(2) Uani 1 1 d U
H57 H 0.7814 1.2637 1.0828 0.041 Uiso 1 1 calc R
C58 C 0.8263(11) 1.1709(9) 1.1785(7) 0.040(3) Uani 1 1 d U
H58 H 0.8946 1.2318 1.2094 0.048 Uiso 1 1 calc R
C59 C 0.7949(11) 1.0636(10) 1.2097(6) 0.044(3) Uani 1 1 d U
H59 H 0.8405 1.0526 1.2627 0.053 Uiso 1 1 calc R
C60 C 0.6977(11) 0.9709(9) 1.1651(6) 0.038(2) Uani 1 1 d U
H60 H 0.6779 0.8964 1.1863 0.046 Uiso 1 1 calc R
C61 C 0.2715(8) 0.2150(8) 0.0710(5) 0.022(2) Uani 1 1 d U
C62 C 0.3517(10) 0.2554(8) 0.1432(6) 0.035(2) Uani 1 1 d U
H62 H 0.4411 0.2167 0.1569 0.042 Uiso 1 1 calc R
C63 C 0.3045(10) 0.3555(8) 0.1996(6) 0.037(2) Uani 1 1 d U
H63 H 0.3597 0.3826 0.2518 0.044 Uiso 1 1 calc R
C64 C 0.1752(11) 0.4136(8) 0.1767(6) 0.036(2) Uani 1 1 d U
H64 H 0.1429 0.4816 0.2138 0.043 Uiso 1 1 calc R
C65 C 0.0924(10) 0.3734(8) 0.1002(6) 0.030(2) Uani 1 1 d U
H65 H 0.0059 0.4144 0.0837 0.036 Uiso 1 1 calc R
C66 C 0.1408(9) 0.2735(8) 0.0504(5) 0.022(2) Uani 1 1 d U
C67 C 0.0277(9) -0.0894(8) -0.1000(6) 0.026(2) Uani 1 1 d U
H67 H -0.0339 -0.1615 -0.1041 0.031 Uiso 1 1 calc R
C68 C 0.0861(9) -0.0538(7) -0.1704(6) 0.024(2) Uani 1 1 d U
C69 C 0.0673(10) -0.1132(8) -0.2521(6) 0.032(2) Uani 1 1 d U
H69 H 0.0082 -0.1876 -0.2677 0.038 Uiso 1 1 calc R
C70 C 0.1348(11) -0.0638(9) -0.3108(6) 0.039(3) Uani 1 1 d U
H70 H 0.1227 -0.1038 -0.3669 0.047 Uiso 1 1 calc R
C71 C 0.2222(10) 0.0476(9) -0.2857(6) 0.036(2) Uani 1 1 d U
H71 H 0.2706 0.0814 -0.3252 0.043 Uiso 1 1 calc R
C72 C 0.2377(10) 0.1081(9) -0.2034(6) 0.028(2) Uani 1 1 d U
H72 H 0.2961 0.1828 -0.1878 0.034 Uiso 1 1 calc R
C73 C 0.1683(9) 0.0600(7) -0.1435(5) 0.024(2) Uani 1 1 d U
C74 C 0.0268(9) -0.0370(7) 0.0492(5) 0.022(2) Uani 1 1 d U
H74A H -0.0683 -0.0822 0.0419 0.027 Uiso 1 1 calc R
H74B H 0.0175 0.0459 0.0838 0.027 Uiso 1 1 calc R
C75 C 0.1404(9) -0.1117(8) 0.0930(6) 0.025(2) Uani 1 1 d U
C76 C 0.2202(10) -0.0583(9) 0.1659(6) 0.033(2) Uani 1 1 d U
H76 H 0.2089 0.0282 0.1868 0.039 Uiso 1 1 calc R
C77 C 0.3180(11) -0.1295(10) 0.2099(6) 0.042(3) Uani 1 1 d U
H77 H 0.3702 -0.0924 0.2612 0.051 Uiso 1 1 calc R
C78 C 0.3382(11) -0.2554(9) 0.1778(6) 0.039(3) Uani 1 1 d U
H78 H 0.4054 -0.3042 0.2066 0.047 Uiso 1 1 calc R
C79 C 0.2599(10) -0.3079(8) 0.1041(6) 0.033(2) Uani 1 1 d U
H79 H 0.2745 -0.3933 0.0818 0.040 Uiso 1 1 calc R
C80 C 0.1593(9) -0.2383(8) 0.0614(6) 0.025(2) Uani 1 1 d U
H80 H 0.1041 -0.2766 0.0113 0.030 Uiso 1 1 calc R
N1 N 0.4890(7) 0.2534(6) 0.6071(4) 0.0215(16) Uani 1 1 d U
N2 N -0.0087(7) 0.3934(6) 0.6053(4) 0.0237(17) Uani 1 1 d U
N3 N 0.5609(7) 0.8408(6) 0.9603(4) 0.0181(16) Uani 1 1 d U
N4 N 0.0647(7) -0.0179(6) -0.0328(5) 0.0221(17) Uani 1 1 d U
O1 O 0.4985(5) 0.0189(4) 0.6012(3) 0.0197(13) Uani 1 1 d U
O2 O 0.7015(6) 0.1184(5) 0.5654(4) 0.0275(15) Uani 1 1 d U
O3 O 0.2046(6) 0.5083(5) 0.5652(4) 0.0263(14) Uani 1 1 d U
O4 O 0.0021(6) 0.6247(5) 0.6001(4) 0.0254(14) Uani 1 1 d U
O5 O 0.5759(5) 0.6088(5) 0.9667(3) 0.0204(13) Uani 1 1 d U
O6 O 0.7924(6) 0.7301(5) 1.0052(4) 0.0239(14) Uani 1 1 d U
O7 O 0.2951(6) 0.1207(5) 0.0094(4) 0.0269(15) Uani 1 1 d U
O8 O 0.0753(6) 0.2170(5) -0.0254(4) 0.0244(14) Uani 1 1 d U
B1 B 0.5904(10) 0.1326(8) 0.6227(6) 0.021(2) Uani 1 1 d U
B2 B 0.0928(9) 0.5244(7) 0.6219(6) 0.012(2) Uani 1 1 d U
B3 B 0.6626(9) 0.7143(8) 0.9470(6) 0.016(2) Uani 1 1 d U
B4 B 0.1621(9) 0.1070(8) -0.0467(6) 0.015(2) Uani 1 1 d U

loop_
_atom_site_aniso_label
_atom_site_aniso_U_11
_atom_site_aniso_U_22
_atom_site_aniso_U_33
_atom_site_aniso_U_23
_atom_site_aniso_U_13
_atom_site_aniso_U_12
C1 0.017(4) 0.014(4) 0.029(5) 0.013(4) 0.003(4) -0.001(3)
C2 0.020(5) 0.022(4) 0.050(6) 0.005(4) 0.002(4) -0.004(4)
C3 0.036(5) 0.032(5) 0.026(5) -0.003(4) -0.004(4) 0.001(4)
C4 0.042(5) 0.032(5) 0.033(5) 0.001(4) 0.000(4) 0.016(4)
C5 0.034(5) 0.030(5) 0.034(5) 0.002(4) 0.003(4) -0.001(4)
C6 0.022(4) 0.017(4) 0.032(5) -0.003(4) 0.000(4) 0.015(4)
C7 0.014(4) 0.008(4) 0.050(6) 0.003(4) 0.010(4) -0.005(3)
C8 0.017(4) 0.021(4) 0.032(5) 0.009(4) 0.010(4) -0.010(4)
C9 0.024(5) 0.027(5) 0.042(6) 0.011(4) 0.007(4) -0.010(4)
C10 0.042(5) 0.045(6) 0.044(6) 0.002(5) 0.007(5) -0.017(5)
C11 0.028(5) 0.030(5) 0.044(6) 0.011(4) -0.001(4) -0.009(4)
C12 0.026(5) 0.021(4) 0.031(5) 0.010(4) 0.000(4) -0.005(4)
C13 0.017(4) 0.016(4) 0.040(5) 0.007(4) 0.006(4) -0.005(4)
C14 0.016(4) 0.023(4) 0.045(5) 0.006(4) 0.007(4) -0.001(4)
C15 0.027(5) 0.022(5) 0.037(5) 0.007(4) 0.001(4) 0.008(4)
C16 0.021(4) 0.018(4) 0.044(5) 0.001(4) -0.002(4) -0.005(4)
C17 0.042(5) 0.013(4) 0.042(6) 0.010(4) 0.005(4) -0.004(4)
C18 0.039(5) 0.055(6) 0.040(6) 0.023(5) -0.001(5) -0.012(5)
C19 0.045(6) 0.049(6) 0.031(5) 0.015(4) 0.004(4) 0.006(5)
C20 0.043(5) 0.032(5) 0.041(6) 0.009(4) -0.007(5) 0.003(4)
C21 0.032(5) 0.019(4) 0.027(5) 0.006(4) -0.001(4) -0.014(4)
C22 0.024(5) 0.027(5) 0.032(5) 0.005(4) 0.006(4) -0.004(4)
C23 0.036(5) 0.040(5) 0.033(5) 0.009(4) 0.002(4) -0.018(4)
C24 0.059(6) 0.041(5) 0.039(6) 0.025(5) -0.002(5) -0.003(5)
C25 0.029(5) 0.026(5) 0.038(5) 0.015(4) -0.004(4) -0.008(4)
C26 0.024(5) 0.011(4) 0.033(5) -0.003(4) 0.010(4) -0.001(4)
C27 0.022(4) 0.014(4) 0.041(5) 0.010(4) 0.003(4) 0.001(4)
C28 0.015(4) 0.014(4) 0.036(5) 0.007(4) 0.003(4) -0.001(3)
C29 0.029(5) 0.027(5) 0.037(5) 0.006(4) 0.004(4) 0.008(4)
C30 0.045(5) 0.043(5) 0.034(5) 0.016(4) 0.001(5) 0.008(5)
C31 0.030(5) 0.033(5) 0.040(6) 0.005(4) 0.000(4) 0.000(4)
C32 0.032(5) 0.020(4) 0.031(5) 0.003(4) -0.003(4) 0.004(4)
C33 0.009(4) 0.011(4) 0.042(5) 0.001(4) 0.009(4) -0.002(3)
C34 0.023(5) 0.028(5) 0.049(6) 0.003(4) 0.004(4) 0.003(4)
C35 0.021(5) 0.028(5) 0.035(5) 0.006(4) -0.008(4) -0.010(4)
C36 0.024(5) 0.021(4) 0.036(5) 0.009(4) 0.002(4) -0.006(4)
C37 0.042(5) 0.023(5) 0.035(5) 0.003(4) -0.004(4) 0.005(4)
C38 0.038(5) 0.038(5) 0.045(6) -0.012(5) 0.000(5) 0.002(4)
C39 0.047(6) 0.044(6) 0.040(6) -0.003(5) 0.012(5) -0.004(5)
C40 0.036(5) 0.035(5) 0.037(5) 0.007(4) 0.000(4) -0.006(4)
C41 0.023(5) 0.017(4) 0.031(5) 0.001(4) -0.001(4) 0.000(4)
C42 0.027(5) 0.013(4) 0.036(5) 0.009(4) 0.006(4) -0.006(4)
C43 0.040(5) 0.034(5) 0.037(5) 0.012(4) 0.015(4) -0.001(4)
C44 0.033(5) 0.026(5) 0.038(5) 0.014(4) 0.004(4) 0.002(4)
C45 0.017(4) 0.035(5) 0.034(5) 0.013(4) -0.002(4) -0.004(4)
C46 0.029(5) 0.023(5) 0.034(5) 0.022(4) 0.006(4) -0.001(4)
C47 0.016(4) 0.018(4) 0.043(6) 0.004(4) 0.004(4) -0.008(4)
C48 0.022(4) 0.016(4) 0.037(5) 0.011(4) 0.004(4) -0.010(4)
C49 0.025(5) 0.026(5) 0.049(6) 0.012(4) 0.010(4) -0.010(4)
C50 0.049(5) 0.034(5) 0.033(5) 0.013(4) 0.011(4) -0.013(5)
C51 0.037(5) 0.033(5) 0.052(6) 0.008(5) 0.011(5) -0.004(4)
C52 0.027(5) 0.030(5) 0.028(5) 0.006(4) 0.002(4) -0.011(4)
C53 0.017(4) 0.007(4) 0.047(5) 0.008(4) 0.005(4) -0.007(3)
C54 0.020(4) 0.012(4) 0.043(5) -0.001(4) 0.011(4) -0.003(3)
C55 0.013(4) 0.016(4) 0.037(5) 0.001(4) 0.014(4) -0.009(3)
C56 0.013(4) 0.021(4) 0.052(6) 0.014(4) 0.007(4) 0.007(4)
C57 0.044(5) 0.021(5) 0.040(6) 0.008(4) 0.011(5) -0.003(4)
C58 0.037(5) 0.033(5) 0.048(6) -0.004(4) 0.009(5) -0.004(4)
C59 0.045(6) 0.050(6) 0.037(6) 0.007(5) 0.005(5) -0.009(5)
C60 0.051(6) 0.027(5) 0.039(6) 0.008(4) 0.014(5) -0.011(4)
C61 0.012(4) 0.022(4) 0.035(5) 0.012(4) 0.004(4) -0.002(4)
C62 0.031(5) 0.024(5) 0.052(6) 0.014(4) -0.001(5) -0.010(4)
C63 0.037(5) 0.025(5) 0.045(6) 0.003(4) -0.003(4) -0.006(4)
C64 0.048(6) 0.021(5) 0.037(5) -0.002(4) 0.007(5) -0.005(4)
C65 0.022(5) 0.019(4) 0.047(6) 0.002(4) -0.002(4) -0.001(4)
C66 0.022(4) 0.014(4) 0.030(5) 0.009(4) -0.004(4) -0.004(4)
C67 0.019(4) 0.013(4) 0.048(6) 0.012(4) 0.003(4) -0.003(3)
C68 0.027(5) 0.012(4) 0.034(5) 0.007(4) 0.007(4) 0.003(4)
C69 0.032(5) 0.021(4) 0.044(6) 0.007(4) 0.007(4) 0.002(4)
C70 0.044(5) 0.033(5) 0.041(6) 0.002(4) 0.011(5) -0.001(4)
C71 0.027(5) 0.041(5) 0.043(6) 0.011(4) 0.014(4) 0.007(4)
C72 0.025(5) 0.022(4) 0.039(5) 0.007(4) 0.011(4) -0.003(4)
C73 0.022(4) 0.015(4) 0.038(5) 0.016(4) 0.005(4) 0.003(4)
C74 0.019(4) 0.010(4) 0.041(5) 0.013(4) 0.005(4) -0.003(3)
C75 0.017(4) 0.022(4) 0.036(5) 0.006(4) 0.005(4) 0.006(4)
C76 0.034(5) 0.031(5) 0.038(5) 0.007(4) 0.017(4) 0.008(4)
C77 0.047(6) 0.042(5) 0.041(6) 0.013(5) 0.012(5) 0.010(5)
C78 0.040(5) 0.041(5) 0.044(6) 0.025(5) 0.017(5) 0.007(5)
C79 0.045(5) 0.018(4) 0.040(5) 0.011(4) 0.014(5) 0.011(4)
C80 0.021(5) 0.016(4) 0.041(5) 0.009(4) 0.008(4) -0.004(4)
N1 0.016(4) 0.018(4) 0.032(4) 0.009(3) 0.002(3) -0.001(3)
N2 0.021(4) 0.017(4) 0.035(5) 0.009(3) 0.006(3) 0.001(3)
N3 0.015(4) 0.012(3) 0.028(4) 0.007(3) 0.003(3) -0.006(3)
N4 0.024(4) 0.009(3) 0.035(4) 0.006(3) 0.008(3) 0.007(3)
O1 0.018(3) 0.007(3) 0.037(4) 0.005(2) 0.011(3) -0.009(2)
O2 0.019(3) 0.022(3) 0.043(4) 0.010(3) 0.006(3) 0.000(2)
O3 0.011(3) 0.027(3) 0.043(4) 0.009(3) 0.005(3) -0.006(2)
O4 0.023(3) 0.013(3) 0.042(4) 0.005(3) 0.012(3) -0.002(2)
O5 0.013(3) 0.017(3) 0.031(3) 0.005(2) 0.000(2) -0.013(2)
O6 0.016(3) 0.016(3) 0.042(4) 0.012(3) 0.001(3) -0.003(2)
O7 0.020(3) 0.017(3) 0.043(4) 0.005(3) 0.004(3) 0.000(2)
O8 0.022(3) 0.008(3) 0.041(4) 0.007(3) -0.005(3) 0.003(2)
B1 0.016(5) 0.014(5) 0.036(6) 0.008(4) 0.011(4) -0.006(4)
B2 0.005(4) 0.000(4) 0.034(5) 0.002(4) 0.012(4) -0.002(3)
B3 0.005(4) 0.004(4) 0.040(6) 0.011(4) -0.003(4) -0.004(3)
B4 0.007(4) 0.008(4) 0.030(5) 0.010(4) -0.010(4) -0.008(4)

loop_
_atom_type_symbol
_atom_type_description
_atom_type_scat_dispersion_real
_atom_type_scat_dispersion_imag
_atom_type_scat_source
C C 0.0033 0.0016 'International Tables Vol C Tables 4.2.6.8 and 6.1.1.4'
H H 0.0000 0.0000 'International Tables Vol C Tables 4.2.6.8 and 6.1.1.4'
N N 0.0061 0.0033 'International Tables Vol C Tables 4.2.6.8 and 6.1.1.4'
O O 0.0106 0.0060 'International Tables Vol C Tables 4.2.6.8 and 6.1.1.4'
B B 0.0013 0.0007 'International Tables Vol C Tables 4.2.6.8 and 6.1.1.4'

loop_
_geom_angle_atom_site_label_1
_geom_angle_atom_site_label_2
_geom_angle_atom_site_label_3
_geom_angle
O1 C1 C2 128.0(8)
O1 C1 C6 110.6(7)
C2 C1 C6 121.1(8)
C1 C2 C3 118.4(9)
C1 C2 H2 120.8
C3 C2 H2 120.8
C2 C3 C4 120.0(9)
C2 C3 H3 120.0
C4 C3 H3 120.0
C5 C4 C3 120.3(9)
C5 C4 H4 119.8
C3 C4 H4 119.8
C4 C5 C6 119.3(10)
C4 C5 H5 120.3
C6 C5 H5 120.3
O2 C6 C5 129.0(8)
O2 C6 C1 110.3(7)
C5 C6 C1 120.6(8)
N1 C7 C8 114.1(7)
N1 C7 H7 123.0
C8 C7 H7 123.0
C9 C8 C13 124.7(8)
C9 C8 C7 127.4(8)
C13 C8 C7 107.9(8)
C8 C9 C10 117.7(9)
C8 C9 H9 121.1
C10 C9 H9 121.1
C9 C10 C11 120.4(10)
C9 C10 H10 119.8
C11 C10 H10 119.8
C12 C11 C10 120.9(9)
C12 C11 H11 119.6
C10 C11 H11 119.6
C11 C12 C13 120.2(8)
C11 C12 H12 119.9
C13 C12 H12 119.9
C8 C13 C12 116.1(8)
C8 C13 B1 110.4(7)
C12 C13 B1 133.5(8)
N1 C14 C15 112.0(7)
N1 C14 H14A 109.2
C15 C14 H14A 109.2
N1 C14 H14B 109.2
C15 C14 H14B 109.2
H14A C14 H14B 107.9
C20 C15 C16 119.2(9)
C20 C15 C14 121.5(9)
C16 C15 C14 119.2(8)
C15 C16 C17 120.2(9)
C15 C16 H16 119.9
C17 C16 H16 119.9
C18 C17 C16 120.1(9)
C18 C17 H17 119.9
C16 C17 H17 119.9
C17 C18 C19 120.3(10)
C17 C18 H18 119.8
C19 C18 H18 119.8
C18 C19 C20 120.5(10)
C18 C19 H19 119.8
C20 C19 H19 119.8
C15 C20 C19 119.7(10)
C15 C20 H20 120.2
C19 C20 H20 120.2
C22 C21 O3 129.6(8)
C22 C21 C26 121.4(8)
O3 C21 C26 109.0(7)
C21 C22 C23 117.7(9)
C21 C22 H22 121.2
C23 C22 H22 121.2
C22 C23 C24 121.5(9)
C22 C23 H23 119.3
C24 C23 H23 119.3
C25 C24 C23 120.8(9)
C25 C24 H24 119.6
C23 C24 H24 119.6
C24 C25 C26 118.2(9)
C24 C25 H25 120.9
C26 C25 H25 120.9
C25 C26 O4 129.3(8)
C25 C26 C21 120.5(8)
O4 C26 C21 110.2(7)
N2 C27 C28 114.1(8)
N2 C27 H27 123.0
C28 C27 H27 123.0
C29 C28 C33 124.3(8)
C29 C28 C27 127.3(8)
C33 C28 C27 108.3(8)
C28 C29 C30 119.8(9)
C28 C29 H29 120.1
C30 C29 H29 120.1
C29 C30 C31 118.1(9)
C29 C30 H30 121.0
C31 C30 H30 121.0
C32 C31 C30 120.3(9)
C32 C31 H31 119.8
C30 C31 H31 119.8
C31 C32 C33 123.1(9)
C31 C32 H32 118.5
C33 C32 H32 118.5
C32 C33 C28 114.3(8)
C32 C33 B2 135.6(8)
C28 C33 B2 110.0(7)
N2 C34 C35 110.9(7)
N2 C34 H34A 109.5
C35 C34 H34A 109.5
N2 C34 H34B 109.5
C35 C34 H34B 109.5
H34A C34 H34B 108.0
C40 C35 C36 118.3(9)
C40 C35 C34 119.9(8)
C36 C35 C34 121.8(9)
C37 C36 C35 120.6(9)
C37 C36 H36 119.7
C35 C36 H36 119.7
C36 C37 C38 121.6(9)
C36 C37 H37 119.2
C38 C37 H37 119.2
C37 C38 C39 119.1(9)
C37 C38 H38 120.5
C39 C38 H38 120.5
C40 C39 C38 119.8(10)
C40 C39 H39 120.1
C38 C39 H39 120.1
C39 C40 C35 120.5(9)
C39 C40 H40 119.7
C35 C40 H40 119.8
C42 C41 O5 127.1(8)
C42 C41 C46 122.9(8)
O5 C41 C46 110.0(7)
C41 C42 C43 118.0(8)
C41 C42 H42 121.0
C43 C42 H42 121.0
C44 C43 C42 119.6(9)
C44 C43 H43 120.2
C42 C43 H43 120.2
C43 C44 C45 120.5(9)
C43 C44 H44 119.8
C45 C44 H44 119.8
C46 C45 C44 118.3(8)
C46 C45 H45 120.9
C44 C45 H45 120.9
C45 C46 O6 128.6(8)
C45 C46 C41 120.6(8)
O6 C46 C41 110.8(7)
N3 C47 C48 116.5(8)
N3 C47 H47 121.7
C48 C47 H47 121.7
C49 C48 C53 121.6(8)
C49 C48 C47 129.9(8)
C53 C48 C47 108.3(8)
C50 C49 C48 120.0(9)
C50 C49 H49 120.0
C48 C49 H49 120.0
C49 C50 C51 119.1(9)
C49 C50 H50 120.5
C51 C50 H50 120.5
C52 C51 C50 121.5(9)
C52 C51 H51 119.3
C50 C51 H51 119.3
C51 C52 C53 119.5(9)
C51 C52 H52 120.2
C53 C52 H52 120.2
C52 C53 C48 118.1(8)
C52 C53 B3 132.3(7)
C48 C53 B3 109.5(7)
N3 C54 C55 112.1(7)
N3 C54 H54A 109.2
C55 C54 H54A 109.2
N3 C54 H54B 109.2
C55 C54 H54B 109.2
H54A C54 H54B 107.9
C56 C55 C60 120.8(8)
C56 C55 C54 119.2(8)
C60 C55 C54 120.0(8)
C55 C56 C57 120.4(9)
C55 C56 H56 119.8
C57 C56 H56 119.8
C58 C57 C56 119.6(9)
C58 C57 H57 120.2
C56 C57 H57 120.2
C57 C58 C59 120.2(10)
C57 C58 H58 119.9
C59 C58 H58 119.9
C58 C59 C60 121.4(10)
C58 C59 H59 119.3
C60 C59 H59 119.3
C55 C60 C59 117.6(9)
C55 C60 H60 121.2
C59 C60 H60 121.2
C62 C61 O7 130.0(8)
C62 C61 C66 119.7(8)
O7 C61 C66 110.3(7)
C61 C62 C63 120.5(9)
C61 C62 H62 119.8
C63 C62 H62 119.8
C64 C63 C62 118.6(9)
C64 C63 H63 120.7
C62 C63 H63 120.7
C63 C64 C65 121.2(9)
C63 C64 H64 119.4
C65 C64 H64 119.4
C66 C65 C64 117.2(8)
C66 C65 H65 121.4
C64 C65 H65 121.4
C65 C66 O8 127.0(7)
C65 C66 C61 122.8(8)
O8 C66 C61 110.3(7)
N4 C67 C68 114.8(8)
N4 C67 H67 122.6
C68 C67 H67 122.6
C69 C68 C73 122.9(8)
C69 C68 C67 128.9(8)
C73 C68 C67 108.2(8)
C70 C69 C68 119.8(9)
C70 C69 H69 120.1
C68 C69 H69 120.1
C69 C70 C71 118.9(9)
C69 C70 H70 120.5
C71 C70 H70 120.5
C72 C71 C70 120.6(9)
C72 C71 H71 119.7
C70 C71 H71 119.7
C71 C72 C73 121.0(9)
C71 C72 H72 119.5
C73 C72 H72 119.5
C72 C73 C68 116.6(8)
C72 C73 B4 133.1(8)
C68 C73 B4 110.3(7)
N4 C74 C75 111.6(7)
N4 C74 H74A 109.3
C75 C74 H74A 109.3
N4 C74 H74B 109.3
C75 C74 H74B 109.3
H74A C74 H74B 108.0
C76 C75 C80 119.5(8)
C76 C75 C74 120.6(8)
C80 C75 C74 119.8(8)
C75 C76 C77 120.9(9)
C75 C76 H76 119.6
C77 C76 H76 119.6
C78 C77 C76 119.6(10)
C78 C77 H77 120.2
C76 C77 H77 120.2
C79 C78 C77 119.3(9)
C79 C78 H78 120.4
C77 C78 H78 120.4
C78 C79 C80 121.3(8)
C78 C79 H79 119.4
C80 C79 H79 119.4
C79 C80 C75 119.5(9)
C79 C80 H80 120.3
C75 C80 H80 120.3
C7 N1 C14 125.4(7)
C7 N1 B1 110.6(7)
C14 N1 B1 123.9(7)
C27 N2 C34 125.5(8)
C27 N2 B2 110.4(7)
C34 N2 B2 123.9(7)
C47 N3 C54 126.9(7)
C47 N3 B3 109.2(7)
C54 N3 B3 123.9(7)
C67 N4 C74 125.6(7)
C67 N4 B4 111.3(7)
C74 N4 B4 123.0(6)
C1 O1 B1 105.4(6)
C6 O2 B1 105.6(6)
C21 O3 B2 105.5(6)
C26 O4 B2 106.1(6)
C41 O5 B3 104.3(6)
C46 O6 B3 106.1(6)
C61 O7 B4 105.2(6)
C66 O8 B4 104.3(6)
O1 B1 O2 106.2(7)
O1 B1 C13 116.7(7)
O2 B1 C13 118.7(7)
O1 B1 N1 108.0(7)
O2 B1 N1 109.8(7)
C13 B1 N1 96.7(6)
O4 B2 O3 107.3(6)
O4 B2 C33 116.5(6)
O3 B2 C33 119.1(6)
O4 B2 N2 107.9(6)
O3 B2 N2 108.1(6)
C33 B2 N2 96.8(6)
O6 B3 O5 107.1(6)
O6 B3 C53 121.4(7)
O5 B3 C53 114.0(7)
O6 B3 N3 110.6(6)
O5 B3 N3 106.2(6)
C53 B3 N3 96.3(6)
O7 B4 O8 107.9(7)
O7 B4 C73 119.4(7)
O8 B4 C73 116.3(6)
O7 B4 N4 110.1(6)
O8 B4 N4 106.4(6)
C73 B4 N4 95.1(6)

loop_
_geom_bond_atom_site_label_1
_geom_bond_atom_site_label_2
_geom_bond_distance
C1 O1 1.364(10)
C1 C2 1.371(12)
C1 C6 1.391(12)
C2 C3 1.378(13)
C2 H2 0.9500
C3 C4 1.424(14)
C3 H3 0.9500
C4 C5 1.356(13)
C4 H4 0.9500
C5 C6 1.370(12)
C5 H5 0.9500
C6 O2 1.359(10)
C7 N1 1.276(10)
C7 C8 1.471(12)
C7 H7 0.9500
C8 C9 1.365(12)
C8 C13 1.398(12)
C9 C10 1.380(14)
C9 H9 0.9500
C10 C11 1.407(14)
C10 H10 0.9500
C11 C12 1.367(13)
C11 H11 0.9500
C12 C13 1.424(12)
C12 H12 0.9500
C13 B1 1.603(13)
C14 N1 1.457(11)
C14 C15 1.497(12)
C14 H14A 0.9900
C14 H14B 0.9900
C15 C20 1.368(13)
C15 C16 1.399(12)
C16 C17 1.401(12)
C16 H16 0.9500
C17 C18 1.359(13)
C17 H17 0.9500
C18 C19 1.366(14)
C18 H18 0.9500
C19 C20 1.417(14)
C19 H19 0.9500
C20 H20 0.9500
C21 C22 1.361(12)
C21 O3 1.388(10)
C21 C26 1.411(12)
C22 C23 1.373(13)
C22 H22 0.9500
C23 C24 1.399(14)
C23 H23 0.9500
C24 C25 1.369(13)
C24 H24 0.9500
C25 C26 1.373(12)
C25 H25 0.9500
C26 O4 1.382(10)
C27 N2 1.280(11)
C27 C28 1.453(12)
C27 H27 0.9500
C28 C29 1.360(12)
C28 C33 1.417(11)
C29 C30 1.360(13)
C29 H29 0.9500
C30 C31 1.439(14)
C30 H30 0.9500
C31 C32 1.349(13)
C31 H31 0.9500
C32 C33 1.389(12)
C32 H32 0.9500
C33 B2 1.589(13)
C34 N2 1.473(11)
C34 C35 1.495(12)
C34 H34A 0.9900
C34 H34B 0.9900
C35 C40 1.385(13)
C35 C36 1.394(12)
C36 C37 1.350(12)
C36 H36 0.9500
C37 C38 1.360(13)
C37 H37 0.9500
C38 C39 1.394(14)
C38 H38 0.9500
C39 C40 1.378(14)
C39 H39 0.9500
C40 H40 0.9500
C41 C42 1.339(11)
C41 O5 1.385(10)
C41 C46 1.396(12)
C42 C43 1.417(13)
C42 H42 0.9500
C43 C44 1.399(13)
C43 H43 0.9500
C44 C45 1.411(12)
C44 H44 0.9500
C45 C46 1.359(12)
C45 H45 0.9500
C46 O6 1.367(10)
C47 N3 1.270(10)
C47 C48 1.419(12)
C47 H47 0.9500
C48 C49 1.381(12)
C48 C53 1.409(11)
C49 C50 1.360(13)
C49 H49 0.9500
C50 C51 1.409(13)
C50 H50 0.9500
C51 C52 1.380(13)
C51 H51 0.9500
C52 C53 1.390(12)
C52 H52 0.9500
C53 B3 1.612(13)
C54 N3 1.456(10)
C54 C55 1.529(11)
C54 H54A 0.9900
C54 H54B 0.9900
C55 C56 1.377(11)
C55 C60 1.378(13)
C56 C57 1.392(13)
C56 H56 0.9500
C57 C58 1.348(13)
C57 H57 0.9500
C58 C59 1.382(14)
C58 H58 0.9500
C59 C60 1.394(14)
C59 H59 0.9500
C60 H60 0.9500
C61 C62 1.334(12)
C61 O7 1.355(10)
C61 C66 1.400(11)
C62 C63 1.413(13)
C62 H62 0.9500
C63 C64 1.396(13)
C63 H63 0.9500
C64 C65 1.401(13)
C64 H64 0.9500
C65 C66 1.358(12)
C65 H65 0.9500
C66 O8 1.368(10)
C67 N4 1.253(11)
C67 C68 1.443(12)
C67 H67 0.9500
C68 C69 1.385(12)
C68 C73 1.420(11)
C69 C70 1.386(13)
C69 H69 0.9500
C70 C71 1.420(13)
C70 H70 0.9500
C71 C72 1.399(13)
C71 H71 0.9500
C72 C73 1.403(12)
C72 H72 0.9500
C73 B4 1.605(13)
C74 N4 1.483(10)
C74 C75 1.515(11)
C74 H74A 0.9900
C74 H74B 0.9900
C75 C76 1.373(13)
C75 C80 1.398(11)
C76 C77 1.403(13)
C76 H76 0.9500
C77 C78 1.396(14)
C77 H77 0.9500
C78 C79 1.374(13)
C78 H78 0.9500
C79 C80 1.396(12)
C79 H79 0.9500
C80 H80 0.9500
N1 B1 1.644(11)
N2 B2 1.658(10)
N3 B3 1.662(11)
N4 B4 1.676(11)
O1 B1 1.458(10)
O2 B1 1.473(11)
O3 B2 1.472(10)
O4 B2 1.437(10)
O5 B3 1.488(10)
O6 B3 1.439(10)
O7 B4 1.443(10)
O8 B4 1.456(10)

loop_
_geom_torsion_atom_site_label_1
_geom_torsion_atom_site_label_2
_geom_torsion_atom_site_label_3
_geom_torsion_atom_site_label_4
_geom_torsion
O1 C1 C2 C3 -177.8(7)
C6 C1 C2 C3 -4.5(13)
C1 C2 C3 C4 1.5(13)
C2 C3 C4 C5 1.2(13)
C3 C4 C5 C6 -0.8(13)
C4 C5 C6 O2 179.9(8)
C4 C5 C6 C1 -2.2(13)
O1 C1 C6 O2 -2.4(9)
C2 C1 C6 O2 -176.7(7)
O1 C1 C6 C5 179.3(7)
C2 C1 C6 C5 5.0(12)
N1 C7 C8 C9 179.3(8)
N1 C7 C8 C13 -1.2(10)
C13 C8 C9 C10 2.7(13)
C7 C8 C9 C10 -177.9(8)
C8 C9 C10 C11 -2.1(13)
C9 C10 C11 C12 1.3(14)
C10 C11 C12 C13 -0.9(13)
C9 C8 C13 C12 -2.3(12)
C7 C8 C13 C12 178.2(7)
C9 C8 C13 B1 176.3(8)
C7 C8 C13 B1 -3.2(9)
C11 C12 C13 C8 1.4(12)
C11 C12 C13 B1 -176.9(8)
N1 C14 C15 C20 116.6(9)
N1 C14 C15 C16 -65.1(10)
C20 C15 C16 C17 0.8(13)
C14 C15 C16 C17 -177.6(8)
C15 C16 C17 C18 0.4(13)
C16 C17 C18 C19 -1.0(14)
C17 C18 C19 C20 0.3(14)
C16 C15 C20 C19 -1.5(13)
C14 C15 C20 C19 176.8(8)
C18 C19 C20 C15 1.0(14)
O3 C21 C22 C23 -179.1(8)
C26 C21 C22 C23 0.0(12)
C21 C22 C23 C24 0.8(14)
C22 C23 C24 C25 -0.4(15)
C23 C24 C25 C26 -0.7(14)
C24 C25 C26 O4 179.6(8)
C24 C25 C26 C21 1.4(13)
C22 C21 C26 C25 -1.1(13)
O3 C21 C26 C25 178.2(7)
C22 C21 C26 O4 -179.6(8)
O3 C21 C26 O4 -0.3(9)
N2 C27 C28 C29 -178.3(8)
N2 C27 C28 C33 2.7(9)
C33 C28 C29 C30 -2.8(13)
C27 C28 C29 C30 178.3(8)
C28 C29 C30 C31 1.9(13)
C29 C30 C31 C32 -1.7(13)
C30 C31 C32 C33 2.4(13)
C31 C32 C33 C28 -2.9(12)
C31 C32 C33 B2 177.2(8)
C29 C28 C33 C32 3.2(12)
C27 C28 C33 C32 -177.7(7)
C29 C28 C33 B2 -176.9(7)
C27 C28 C33 B2 2.2(8)
N2 C34 C35 C40 -116.9(9)
N2 C34 C35 C36 63.6(11)
C40 C35 C36 C37 -3.2(13)
C34 C35 C36 C37 176.3(8)
C35 C36 C37 C38 0.0(15)
C36 C37 C38 C39 3.1(15)
C37 C38 C39 C40 -2.9(15)
C38 C39 C40 C35 -0.4(15)
C36 C35 C40 C39 3.4(13)
C34 C35 C40 C39 -176.2(9)
O5 C41 C42 C43 -178.5(8)
C46 C41 C42 C43 2.0(13)
C41 C42 C43 C44 -2.9(13)
C42 C43 C44 C45 3.4(14)
C43 C44 C45 C46 -2.9(13)
C44 C45 C46 O6 -179.4(8)
C44 C45 C46 C41 1.9(13)
C42 C41 C46 C45 -1.5(14)
O5 C41 C46 C45 178.9(8)
C42 C41 C46 O6 179.5(7)
O5 C41 C46 O6 -0.1(10)
N3 C47 C48 C49 179.7(9)
N3 C47 C48 C53 4.1(10)
C53 C48 C49 C50 -4.3(13)
C47 C48 C49 C50 -179.5(9)
C48 C49 C50 C51 2.8(14)
C49 C50 C51 C52 -2.3(15)
C50 C51 C52 C53 3.2(14)
C51 C52 C53 C48 -4.4(13)
C51 C52 C53 B3 178.6(8)
C49 C48 C53 C52 5.1(13)
C47 C48 C53 C52 -178.9(7)
C49 C48 C53 B3 -177.3(7)
C47 C48 C53 B3 -1.2(9)
N3 C54 C55 C56 64.7(10)
N3 C54 C55 C60 -118.6(9)
C60 C55 C56 C57 0.8(13)
C54 C55 C56 C57 177.5(7)
C55 C56 C57 C58 -0.7(13)
C56 C57 C58 C59 -0.5(14)
C57 C58 C59 C60 1.5(15)
C56 C55 C60 C59 0.2(14)
C54 C55 C60 C59 -176.5(8)
C58 C59 C60 C55 -1.4(15)
O7 C61 C62 C63 -179.0(8)
C66 C61 C62 C63 1.1(13)
C61 C62 C63 C64 -2.2(14)
C62 C63 C64 C65 0.7(14)
C63 C64 C65 C66 2.0(14)
C64 C65 C66 O8 178.1(8)
C64 C65 C66 C61 -3.2(13)
C62 C61 C66 C65 1.8(13)
O7 C61 C66 C65 -178.2(8)
C62 C61 C66 O8 -179.3(8)
O7 C61 C66 O8 0.7(9)
N4 C67 C68 C69 179.2(8)
N4 C67 C68 C73 -2.3(10)
C73 C68 C69 C70 2.4(13)
C67 C68 C69 C70 -179.3(8)
C68 C69 C70 C71 -0.1(13)
C69 C70 C71 C72 -1.3(13)
C70 C71 C72 C73 0.4(13)
C71 C72 C73 C68 1.7(12)
C71 C72 C73 B4 -178.8(8)
C69 C68 C73 C72 -3.2(12)
C67 C68 C73 C72 178.2(7)
C69 C68 C73 B4 177.3(7)
C67 C68 C73 B4 -1.3(9)
N4 C74 C75 C76 116.0(9)
N4 C74 C75 C80 -67.4(10)
C80 C75 C76 C77 -1.3(14)
C74 C75 C76 C77 175.3(9)
C75 C76 C77 C78 2.2(14)
C76 C77 C78 C79 -1.1(14)
C77 C78 C79 C80 -0.8(14)
C78 C79 C80 C75 1.7(14)
C76 C75 C80 C79 -0.6(13)
C74 C75 C80 C79 -177.2(8)
C8 C7 N1 C14 -178.6(7)
C8 C7 N1 B1 4.9(9)
C15 C14 N1 C7 95.2(10)
C15 C14 N1 B1 -88.8(9)
C28 C27 N2 C34 179.4(7)
C28 C27 N2 B2 -6.2(9)
C35 C34 N2 C27 -93.7(10)
C35 C34 N2 B2 92.6(9)
C48 C47 N3 C54 177.2(7)
C48 C47 N3 B3 -4.9(10)
C55 C54 N3 C47 -95.9(10)
C55 C54 N3 B3 86.6(9)
C68 C67 N4 C74 -176.4(7)
C68 C67 N4 B4 4.7(9)
C75 C74 N4 C67 90.7(9)
C75 C74 N4 B4 -90.6(8)
C2 C1 O1 B1 -175.9(8)
C6 C1 O1 B1 10.3(8)
C5 C6 O2 B1 171.6(9)
C1 C6 O2 B1 -6.5(9)
C22 C21 O3 B2 -172.3(9)
C26 C21 O3 B2 8.5(8)
C25 C26 O4 B2 173.4(9)
C21 C26 O4 B2 -8.2(9)
C42 C41 O5 B3 172.6(8)
C46 C41 O5 B3 -7.9(9)
C45 C46 O6 B3 -170.6(9)
C41 C46 O6 B3 8.3(9)
C62 C61 O7 B4 171.0(9)
C66 C61 O7 B4 -9.1(9)
C65 C66 O8 B4 -173.3(9)
C61 C66 O8 B4 7.9(9)
C1 O1 B1 O2 -13.9(8)
C1 O1 B1 C13 -148.7(7)
C1 O1 B1 N1 103.8(7)
C6 O2 B1 O1 12.5(8)
C6 O2 B1 C13 146.3(7)
C6 O2 B1 N1 -104.0(7)
C8 C13 B1 O1 -108.8(8)
C12 C13 B1 O1 69.5(12)
C8 C13 B1 O2 122.1(8)
C12 C13 B1 O2 -59.5(12)
C8 C13 B1 N1 5.2(8)
C12 C13 B1 N1 -176.4(9)
C7 N1 B1 O1 114.9(8)
C14 N1 B1 O1 -61.7(9)
C7 N1 B1 O2 -129.8(7)
C14 N1 B1 O2 53.7(10)
C7 N1 B1 C13 -6.0(8)
C14 N1 B1 C13 177.4(7)
C26 O4 B2 O3 13.3(8)
C26 O4 B2 C33 149.6(7)
C26 O4 B2 N2 -103.0(7)
C21 O3 B2 O4 -13.5(8)
C21 O3 B2 C33 -148.5(7)
C21 O3 B2 N2 102.6(7)
C32 C33 B2 O4 -71.1(12)
C28 C33 B2 O4 109.0(7)
C32 C33 B2 O3 59.9(12)
C28 C33 B2 O3 -120.0(7)
C32 C33 B2 N2 175.0(9)
C28 C33 B2 N2 -4.9(7)
C27 N2 B2 O4 -114.1(7)
C34 N2 B2 O4 60.5(9)
C27 N2 B2 O3 130.2(7)
C34 N2 B2 O3 -55.3(9)
C27 N2 B2 C33 6.6(7)
C34 N2 B2 C33 -178.8(7)
C46 O6 B3 O5 -12.9(8)
C46 O6 B3 C53 -146.1(7)
C46 O6 B3 N3 102.4(7)
C41 O5 B3 O6 12.7(8)
C41 O5 B3 C53 149.8(6)
C41 O5 B3 N3 -105.5(7)
C52 C53 B3 O6 57.2(12)
C48 C53 B3 O6 -120.0(8)
C52 C53 B3 O5 -73.2(11)
C48 C53 B3 O5 109.6(7)
C52 C53 B3 N3 176.0(8)
C48 C53 B3 N3 -1.2(8)
C47 N3 B3 O6 130.5(7)
C54 N3 B3 O6 -51.6(9)
C47 N3 B3 O5 -113.7(7)
C54 N3 B3 O5 64.3(9)
C47 N3 B3 C53 3.5(8)
C54 N3 B3 C53 -178.5(7)
C61 O7 B4 O8 13.8(8)
C61 O7 B4 C73 149.6(7)
C61 O7 B4 N4 -102.0(7)
C66 O8 B4 O7 -13.3(8)
C66 O8 B4 C73 -150.7(7)
C66 O8 B4 N4 104.9(7)
C72 C73 B4 O7 -59.6(12)
C68 C73 B4 O7 119.9(8)
C72 C73 B4 O8 72.7(11)
C68 C73 B4 O8 -107.8(8)
C72 C73 B4 N4 -176.1(8)
C68 C73 B4 N4 3.3(7)
C67 N4 B4 O7 -128.7(7)
C74 N4 B4 O7 52.4(9)
C67 N4 B4 O8 114.6(7)
C74 N4 B4 O8 -64.4(8)
C67 N4 B4 C73 -4.8(8)
C74 N4 B4 C73 176.3(6)
